data_7236575
loop_
_publ_author_name
'Li, Qing'
'Xue, Dong-Xu'
'Zhang, Yu-Feng'
'Zhang, Zong-Hui'
'Gao, Ziwei'
'Bai, Junfeng'

_publ_section_title
;
 A dual-functional indium--organic framework towards organic pollutant
 decontamination via physically selective adsorption and chemical
 photodegradation
;
_journal_issue 27
_journal_name_full 'Journal of Materials Chemistry A'
_journal_page_first 14182
_journal_paper_doi 10.1039/C7TA02216F
_journal_volume 5
_journal_year 2017
_chemical_formula_moiety 'C111.83 H58 In3 N8 O24'
_chemical_formula_sum 'C111.82 H58 In3 N8 O24'
_chemical_formula_weight 2242.00
_space_group_crystal_system monoclinic
_space_group_IT_number 15
_space_group_name_Hall '-C 2yc'
_space_group_name_H-M_alt 'C 1 2/c 1'
_atom_sites_solution_hydrogens geom
_audit_creation_date 2017-03-12
_audit_creation_method
;
Olex2 1.2
(compiled 2017.03.02 svn.r3394 for OlexSys, GUI svn.r5324)
;
_audit_update_record
;
2017-03-12 deposited with the CCDC.
2017-06-12 downloaded from the CCDC.
;
_cell_angle_alpha 90
_cell_angle_beta 118.750(3)
_cell_angle_gamma 90
_cell_formula_units_Z 8
_cell_length_a 38.042(5)
_cell_length_b 47.940(5)
_cell_length_c 31.301(4)
_cell_measurement_reflns_used 354
_cell_measurement_temperature 153(2)
_cell_measurement_theta_max 20.5
_cell_measurement_theta_min 2.1
_cell_volume 50048(11)
_computing_molecular_graphics 'Olex2 (Dolomanov et al., 2009)'
_computing_publication_material 'Olex2 (Dolomanov et al., 2009)'
_computing_structure_refinement 'XL (Sheldrick, 2008)'
_diffrn_ambient_temperature 153.0
_diffrn_measured_fraction_theta_full 0.979
_diffrn_measured_fraction_theta_max 0.979
_diffrn_measurement_device_type 'Bruker D8 Request'
_diffrn_measurement_method 'phi and omega scans'
_diffrn_radiation_monochromator graphite
_diffrn_radiation_type MoK\a
_diffrn_radiation_wavelength 0.71073
_diffrn_reflns_av_R_equivalents 0.1208
_diffrn_reflns_av_unetI/netI 0.0841
_diffrn_reflns_Laue_measured_fraction_full 0.979
_diffrn_reflns_Laue_measured_fraction_max 0.979
_diffrn_reflns_limit_h_max 38
_diffrn_reflns_limit_h_min -38
_diffrn_reflns_limit_k_max 47
_diffrn_reflns_limit_k_min -47
_diffrn_reflns_limit_l_max 31
_diffrn_reflns_limit_l_min -31
_diffrn_reflns_number 138272
_diffrn_reflns_point_group_measured_fraction_full 0.979
_diffrn_reflns_point_group_measured_fraction_max 0.979
_diffrn_reflns_theta_full 20.879
_diffrn_reflns_theta_max 20.879
_diffrn_reflns_theta_min 2.134
_diffrn_source 'fine-focus sealed tube'
_exptl_absorpt_coefficient_mu 0.306
_exptl_absorpt_correction_type multi-scan
_exptl_absorpt_process_details 'SADABS; (Sheldrick, 2003)'
_exptl_crystal_colour colourless
_exptl_crystal_colour_primary colourless
_exptl_crystal_density_diffrn 0.595
_exptl_crystal_description block
_exptl_crystal_F_000 8992
_exptl_crystal_size_max 0.35
_exptl_crystal_size_mid 0.1
_exptl_crystal_size_min 0.1
_exptl_transmission_factor_max 0.788
_exptl_transmission_factor_min 0.729
_refine_diff_density_max 2.581
_refine_diff_density_min -1.660
_refine_diff_density_rms 0.128
_refine_ls_extinction_method none
_refine_ls_goodness_of_fit_ref 1.032
_refine_ls_hydrogen_treatment constr
_refine_ls_matrix_type full
_refine_ls_number_parameters 1285
_refine_ls_number_reflns 25880
_refine_ls_number_restraints 49
_refine_ls_restrained_S_all 1.037
_refine_ls_R_factor_all 0.1417
_refine_ls_R_factor_gt 0.1123
_refine_ls_shift/su_max 0.001
_refine_ls_shift/su_mean 0.000
_refine_ls_structure_factor_coef Fsqd
_refine_ls_weighting_details 'w=1/[\s^2^(Fo^2^)+(0.1867P)^2^+969.8330P] where P=(Fo^2^+2Fc^2^)/3'
_refine_ls_weighting_scheme calc
_refine_ls_wR_factor_gt 0.2966
_refine_ls_wR_factor_ref 0.3320
_reflns_Friedel_coverage 0.000
_reflns_number_gt 18859
_reflns_number_total 25880
_reflns_threshold_expression 'I > 2\s(I)'
_cod_data_source_file c7ta02216f2.cif
_cod_data_source_block p2
_cod_original_cell_volume 50048(10)
_cod_database_code 7236575
_shelx_shelxl_version_number 2014/7
_shelx_space_group_comment
;
The symmetry employed for this shelxl refinement is uniquely defined
by the following loop, which should always be used as a source of
symmetry information in preference to the above space-group names.
They are only intended as comments.
;
_shelx_estimated_absorpt_t_max 0.970
_shelx_estimated_absorpt_t_min 0.900
_olex2_refinement_description
;
1. Others
 Fixed Uiso: H2(0.047) H5(0.052) H7(0.051) H3(0.067) H4(0.071) H7A(0.064)
 H10(0.054) H12(0.059) H14(0.053) H16(0.066) H17(0.049) H19(0.053) H20(0.057)
 H23(0.057) H24(0.06) H26(0.049) H27(0.052) H31(0.051) H32(0.064) H34(0.046)
 H35(0.048) H37(0.05) H39(0.058) H41(0.055) H43(0.059) H44(0.055) H46(0.067)
 H47(0.064) H51(0.047) H53(0.058) H54(0.046) H59(0.07) H60(0.065) H62(0.057)
 H63(0.055) H65(0.055) H67(0.051) H69(0.059) H71(0.049) H72(0.048) H74(0.058)
 H75(0.059) H79(0.066) H80(0.069) H82(0.062) H87(0.082) H91A(0.098) H91(0.098)
 H94(0.084) H96(0.086) H98(0.084) H100(0.113) H101(0.092) H103(0.1) H104(0.096)
 H107(0.091) H108(0.094) H110(0.099) H111(0.099)
 Fixed X: H2(0.4477) H5(0.6851) H7(0.2409) H3(0.3314) H4(0.3173) H7A(0.4354)
 H10(0.3688) H12(0.4537) H14(0.4687) H16(0.5206) H17(0.5821) H19(0.5697)
 H20(0.5057) H23(0.395) H24(0.363) H26(0.3388) H27(0.3653) H31(0.5223)
 H32(0.5681) H34(0.5277) H35(0.4785) H37(0.5815) H39(0.6651) H41(0.5973)
 H43(0.6682) H44(0.7031) H46(0.6881) H47(0.6544) H51(0.7181) H53(0.6635)
 H54(0.6188) H59(0.3572) H60(0.3207) H62(0.2585) H63(0.2962) H65(0.2625)
 H67(0.2134) H69(0.2565) H71(0.2134) H72(0.2077) H74(0.2411) H75(0.248)
 H79(0.1844) H80(0.1805) H82(0.2262) H87(0.4107) H91A(0.4226) H91(0.4115)
 H94(0.3709) H96(0.3179) H98(0.3527) H100(0.3345) H101(0.3181) H103(0.335)
 H104(0.3503) H107(0.2703) H108(0.2363) H110(0.3243) H111(0.3551)
 Fixed Y: H2(0.1876) H5(0.4568) H7(0.4865) H3(0.2346) H4(0.1881) H7A(0.2373)
 H10(0.1108) H12(0.0755) H14(0.1546) H16(0.075) H17(0.0751) H19(0.1568)
 H20(0.1564) H23(0.0559) H24(0.012) H26(0.0166) H27(0.0619) H31(0.3412)
 H32(0.3674) H34(0.4372) H35(0.411) H37(0.4045) H39(0.4663) H41(0.4435)
 H43(0.5077) H44(0.5379) H46(0.4828) H47(0.4529) H51(0.4532) H53(0.394)
 H54(0.3839) H59(0.3495) H60(0.3779) H62(0.4079) H63(0.3776) H65(0.3898)
 H67(0.4656) H69(0.4469) H71(0.3776) H72(0.3623) H74(0.4377) H75(0.4534)
 H79(0.5648) H80(0.5958) H82(0.5362) H87(0.2692) H91A(0.3525) H91(0.3528)
 H94(0.226) H96(0.2316) H98(0.3007) H100(0.1876) H101(0.1403) H103(0.1393)
 H104(0.1886) H107(0.2608) H108(0.2901) H110(0.3486) H111(0.3196)
 Fixed Z: H2(0.2292) H5(0.2605) H7(0.1321) H3(0.2754) H4(0.2424) H7A(0.2653)
 H10(0.1791) H12(0.1556) H14(0.204) H16(0.1965) H17(0.2055) H19(0.1664)
 H20(0.1601) H23(0.0923) H24(0.0709) H26(0.1813) H27(0.2002) H31(0.3108)
 H32(0.3019) H34(0.3346) H35(0.3393) H37(0.253) H39(0.3132) H41(0.3757)
 H43(0.3543) H44(0.4208) H46(0.5085) H47(0.4435) H51(0.1994) H53(0.0943)
 H54(0.1233) H59(0.1613) H60(0.0966) H62(0.1646) H63(0.2311) H65(0.0307) H67(-
 0.0218) H69(0.1218) H71(-0.0473) H72(-0.121) H74(-0.1444) H75(-0.0701)
 H79(0.0026) H80(0.058) H82(0.1658) H87(0.4661) H91A(0.4736) H91(0.4617)
 H94(0.5832) H96(0.6676) H98(0.626) H100(0.5598) H101(0.5522) H103(0.688)
 H104(0.6974) H107(0.6661) H108(0.6936) H110(0.7264) H111(0.6953)
;
_olex2_submission_special_instructions 'No special instructions were received'

loop_
_space_group_symop_operation_xyz
'x, y, z'
'-x, y, -z+1/2'
'x+1/2, y+1/2, z'
'-x+1/2, y+1/2, -z+1/2'
'-x, -y, -z'
'x, -y, z-1/2'
'-x+1/2, -y+1/2, -z'
'x+1/2, -y+1/2, z-1/2'

loop_
_atom_site_label
_atom_site_type_symbol
_atom_site_fract_x
_atom_site_fract_y
_atom_site_fract_z
_atom_site_U_iso_or_equiv
_atom_site_adp_type
_atom_site_occupancy
_atom_site_site_symmetry_order
_atom_site_calc_flag
_atom_site_refinement_flags_posn
_atom_site_refinement_flags_adp
_atom_site_refinement_flags_occupancy
_atom_site_disorder_assembly
_atom_site_disorder_group
In1 In 0.41012(3) 0.31935(2) 0.32577(3) 0.0406(3) Uani 1 1 d . . . . .
In2 In 0.27303(3) -0.05817(2) 0.09275(3) 0.0428(3) Uani 1 1 d . . . . .
In3 In 0.20071(3) 0.38009(2) 0.72062(3) 0.0460(3) Uani 1 1 d . . . . .
O1 O 0.4298(2) 0.27907(15) 0.3086(2) 0.0384(18) Uiso 1 1 d . . . . .
O2 O 0.3684(3) 0.28149(18) 0.3043(3) 0.061(2) Uiso 1 1 d . . . . .
O3 O 0.6381(3) 0.13904(16) 0.1867(3) 0.048(2) Uani 1 1 d . . . . .
O4 O 0.6470(3) 0.09537(19) 0.2128(3) 0.061(2) Uani 1 1 d . . . . .
O5 O 0.3157(3) -0.02586(16) 0.0698(3) 0.059(2) Uani 1 1 d . . . . .
O6 O 0.3176(3) -0.02857(15) 0.1399(3) 0.051(2) Uani 1 1 d . . . . .
O7 O 0.4096(3) 0.3322(2) 0.3911(3) 0.068(3) Uani 1 1 d . . . . .
O8 O 0.4332(4) 0.2892(2) 0.4045(4) 0.095(4) Uani 1 1 d . . . . .
O9 O 0.3000(3) 0.09477(16) 0.5759(4) 0.062(3) Uani 1 1 d . . . . .
O10 O 0.3117(3) 0.09388(17) 0.6509(4) 0.069(3) Uani 1 1 d . . . . .
O11 O 0.2181(3) 0.33668(18) 0.7129(4) 0.072(3) Uani 1 1 d . . . . .
O12 O 0.2657(3) 0.3674(2) 0.7338(4) 0.077(3) Uani 1 1 d . . . . .
O13 O 0.4349(2) 0.36824(15) 0.3290(3) 0.0397(18) Uiso 1 1 d . . . . .
O14 O 0.4697(2) 0.33062(13) 0.3381(3) 0.042(2) Uani 1 1 d . . . . .
O15 O 0.7513(3) 0.44753(17) 0.1480(3) 0.052(2) Uani 1 1 d . . . . .
O16 O 0.7213(3) 0.41635(18) 0.0886(3) 0.056(2) Uani 1 1 d . U . . .
O17 O 0.7367(2) 0.55422(16) 0.5099(3) 0.047(2) Uani 1 1 d . . . . .
O18 O 0.7359(3) 0.52144(17) 0.5606(3) 0.058(2) Uani 1 1 d . U . . .
O19 O 0.3874(2) 0.33098(15) 0.2477(3) 0.045(2) Uani 1 1 d . . . . .
O20 O 0.3523(3) 0.34410(17) 0.2836(3) 0.055(2) Uani 1 1 d . . . . .
O21 O 0.2330(2) 0.40350(17) -0.2088(3) 0.051(2) Uani 1 1 d . . . . .
O22 O 0.1991(3) 0.36689(16) -0.2067(3) 0.051(2) Uani 1 1 d . . . . .
O23 O 0.1866(3) 0.61298(17) 0.1399(3) 0.060(2) Uani 1 1 d . . . . .
O24 O 0.2195(3) 0.58047(18) 0.2004(3) 0.057(2) Uiso 1 1 d . . . . .
N1 N 0.3692(3) 0.16094(17) 0.2155(4) 0.044(2) Uani 1 1 d . . . . .
N2 N 0.4248(3) 0.18382(17) 0.2285(3) 0.040(2) Uani 1 1 d . . . . .
H2 H 0.4477 0.1876 0.2292 0.047 Uiso 1 1 calc R U . . .
N3B N 0.3713(16) 0.2684(5) 0.5276(14) 0.013(14) Uiso 0.27(6) 1 d . . P A 2
N4B N 0.3725(9) 0.3085(3) 0.5601(10) 0.024(8) Uiso 0.52(6) 1 d . . P A 2
N5 N 0.6693(3) 0.44401(19) 0.2401(3) 0.043(2) Uani 1 1 d . . . . .
H5 H 0.6851 0.4568 0.2605 0.052 Uiso 1 1 calc R U . . .
N6 N 0.6206(3) 0.41119(19) 0.2040(3) 0.042(2) Uani 1 1 d . . . . .
N7 N 0.2315(3) 0.49666(18) 0.1055(3) 0.043(2) Uani 1 1 d . . . . .
H7 H 0.2409 0.4865 0.1321 0.051 Uiso 1 1 calc R U . . .
N8 N 0.2087(3) 0.50995(19) 0.0265(3) 0.045(2) Uani 1 1 d . . . . .
C1 C 0.3951(4) 0.2683(3) 0.2967(4) 0.049(3) Uiso 1 1 d . . . . .
C2 C 0.3853(4) 0.2398(2) 0.2746(4) 0.040(3) Uani 1 1 d . . . . .
C3 C 0.3495(4) 0.2255(3) 0.2671(5) 0.056(4) Uani 1 1 d . . . . .
H3 H 0.3314 0.2346 0.2754 0.067 Uiso 1 1 calc R U . . .
C4 C 0.3406(4) 0.1980(3) 0.2475(5) 0.059(4) Uani 1 1 d . . . . .
H4 H 0.3173 0.1881 0.2424 0.071 Uiso 1 1 calc R U . . .
C5 C 0.3690(3) 0.1868(2) 0.2365(4) 0.043(3) Uani 1 1 d . . . . .
C6 C 0.4041(4) 0.2007(2) 0.2442(4) 0.046(3) Uani 1 1 d . . . . .
C7 C 0.4124(4) 0.2275(2) 0.2619(5) 0.054(3) Uani 1 1 d . . . . .
H7A H 0.4354 0.2373 0.2653 0.064 Uiso 1 1 calc R U . . .
C8 C 0.4034(4) 0.1608(2) 0.2122(4) 0.042(3) Uani 1 1 d . . . . .
C9 C 0.4179(4) 0.1362(2) 0.1952(4) 0.039(3) Uani 1 1 d . . . . .
C10 C 0.3939(3) 0.1117(2) 0.1796(4) 0.045(3) Uani 1 1 d . . . . .
H10 H 0.3688 0.1108 0.1791 0.054 Uiso 1 1 calc R U . . .
C11 C 0.4086(4) 0.0890(2) 0.1648(4) 0.044(3) Uani 1 1 d . . . . .
C12 C 0.4443(4) 0.0914(2) 0.1652(5) 0.049(3) Uani 1 1 d . . . . .
H12 H 0.4537 0.0755 0.1556 0.059 Uiso 1 1 calc R U . . .
C13 C 0.4683(3) 0.1153(2) 0.1787(4) 0.040(3) Uiso 1 1 d . . . . .
C14 C 0.4536(4) 0.1378(2) 0.1941(4) 0.044(3) Uani 1 1 d . . . . .
H14 H 0.4687 0.1546 0.2040 0.053 Uiso 1 1 calc R U . . .
C15 C 0.5066(4) 0.1157(2) 0.1800(4) 0.040(3) Uani 1 1 d . . . . .
C16 C 0.5309(4) 0.0921(2) 0.1917(5) 0.055(3) Uani 1 1 d . . . . .
H16 H 0.5206 0.0750 0.1965 0.066 Uiso 1 1 calc R U . . .
C17 C 0.5667(4) 0.0918(2) 0.1964(4) 0.041(3) Uani 1 1 d . U . . .
H17 H 0.5821 0.0751 0.2055 0.049 Uiso 1 1 calc R U . . .
C18 C 0.5832(3) 0.1171(2) 0.1876(4) 0.038(3) Uani 1 1 d . . . . .
C19 C 0.5599(4) 0.1402(2) 0.1736(4) 0.044(3) Uani 1 1 d . . . . .
H19 H 0.5697 0.1568 0.1664 0.053 Uiso 1 1 calc R U . . .
C20 C 0.5216(4) 0.1400(2) 0.1698(4) 0.048(3) Uani 1 1 d . . . . .
H20 H 0.5057 0.1564 0.1601 0.057 Uiso 1 1 calc R U . . .
C21 C 0.6238(4) 0.1175(3) 0.1935(4) 0.052(3) Uani 1 1 d . . . . .
C22 C 0.3844(3) 0.0629(2) 0.1506(4) 0.036(3) Uani 1 1 d . . . . .
C23 C 0.3831(4) 0.0482(2) 0.1103(4) 0.048(3) Uani 1 1 d . . . . .
H23 H 0.3950 0.0559 0.0923 0.057 Uiso 1 1 calc R U . . .
C24 C 0.3643(4) 0.0221(2) 0.0977(4) 0.050(3) Uani 1 1 d . . . . .
H24 H 0.3630 0.0120 0.0709 0.060 Uiso 1 1 calc R U . . .
C25 C 0.3474(3) 0.0113(2) 0.1252(4) 0.033(3) Uani 1 1 d . . . . .
C26 C 0.3493(3) 0.0250(2) 0.1622(4) 0.041(3) Uani 1 1 d . . . . .
H26 H 0.3388 0.0166 0.1813 0.049 Uiso 1 1 calc R U . . .
C27 C 0.3664(4) 0.0517(2) 0.1748(4) 0.043(3) Uani 1 1 d . . . . .
H27 H 0.3653 0.0619 0.2002 0.052 Uiso 1 1 calc R U . . .
C28 C 0.3218(4) -0.0165(2) 0.1070(5) 0.046(3) Uani 1 1 d . U . . .
C29 C 0.4624(3) 0.3566(2) 0.3314(4) 0.035(3) Uiso 1 1 d . . . . .
C30 C 0.4962(3) 0.37336(19) 0.3288(4) 0.033(3) Uani 1 1 d . . . . .
C31 C 0.5231(3) 0.3608(2) 0.3157(4) 0.042(3) Uani 1 1 d . . . . .
H31 H 0.5223 0.3412 0.3108 0.051 Uiso 1 1 calc R U . . .
C32 C 0.5499(4) 0.3764(3) 0.3100(5) 0.053(3) Uani 1 1 d . . . . .
H32 H 0.5681 0.3674 0.3019 0.064 Uiso 1 1 calc R U . . .
C33 C 0.5521(3) 0.4044(2) 0.3152(4) 0.045(3) Uani 1 1 d . . . . .
C34 C 0.5259(3) 0.4177(2) 0.3287(4) 0.038(3) Uani 1 1 d . . . . .
H34 H 0.5277 0.4372 0.3346 0.046 Uiso 1 1 calc R U . . .
C35 C 0.4977(3) 0.4018(2) 0.3330(4) 0.040(3) Uani 1 1 d . . . . .
H35 H 0.4785 0.4110 0.3393 0.048 Uiso 1 1 calc R U . . .
C36 C 0.5840(4) 0.4216(2) 0.3132(4) 0.045(3) Uani 1 1 d . . . . .
C37 C 0.5948(3) 0.4180(2) 0.2778(4) 0.042(3) Uani 1 1 d . . . . .
H37 H 0.5815 0.4045 0.2530 0.050 Uiso 1 1 calc R U . . .
C38 C 0.6261(3) 0.4344(2) 0.2784(4) 0.042(3) Uani 1 1 d . . . . .
C39 C 0.6449(4) 0.4549(3) 0.3139(4) 0.048(3) Uani 1 1 d . . . . .
H39 H 0.6651 0.4663 0.3132 0.058 Uiso 1 1 calc R U . . .
C40 C 0.6340(3) 0.4586(2) 0.3509(4) 0.035(3) Uani 1 1 d . . . . .
C41 C 0.6043(3) 0.4417(3) 0.3505(4) 0.046(3) Uani 1 1 d . . . . .
H41 H 0.5973 0.4435 0.3757 0.055 Uiso 1 1 calc R U . . .
C42 C 0.6559(4) 0.4778(2) 0.3915(4) 0.042(3) Uani 1 1 d . . . . .
C43 C 0.6719(4) 0.5027(2) 0.3856(5) 0.049(3) Uani 1 1 d . . . . .
H43 H 0.6682 0.5077 0.3543 0.059 Uiso 1 1 calc R U . . .
C44 C 0.6932(4) 0.5206(2) 0.4251(4) 0.046(3) Uani 1 1 d . . . . .
H44 H 0.7031 0.5379 0.4208 0.055 Uiso 1 1 calc R U . . .
C45 C 0.6999(4) 0.5120(2) 0.4726(4) 0.047(3) Uani 1 1 d . . . . .
C46 C 0.6845(4) 0.4880(3) 0.4773(5) 0.056(3) Uani 1 1 d . . . . .
H46 H 0.6881 0.4828 0.5085 0.067 Uiso 1 1 calc R U . . .
C47 C 0.6637(4) 0.4703(3) 0.4384(4) 0.053(3) Uani 1 1 d . . . . .
H47 H 0.6544 0.4529 0.4435 0.064 Uiso 1 1 calc R U . . .
C48 C 0.7237(3) 0.5299(3) 0.5139(5) 0.052(4) Uani 1 1 d . . . . .
C49 C 0.6382(4) 0.4303(2) 0.2405(5) 0.055(4) Uani 1 1 d . . . . .
C50 C 0.6703(4) 0.4331(2) 0.2000(4) 0.051(3) Uani 1 1 d . . . . .
C51 C 0.6979(3) 0.4394(2) 0.1839(4) 0.039(3) Uani 1 1 d . . . . .
H51 H 0.7181 0.4532 0.1994 0.047 Uiso 1 1 calc R U . . .
C52 C 0.6939(4) 0.4245(2) 0.1439(4) 0.054(3) Uani 1 1 d . . . . .
C53 C 0.6651(4) 0.4039(3) 0.1215(4) 0.048(3) Uani 1 1 d . . . . .
H53 H 0.6635 0.3940 0.0943 0.058 Uiso 1 1 calc R U . . .
C54 C 0.6390(3) 0.3977(2) 0.1385(4) 0.039(3) Uani 1 1 d . . . . .
H54 H 0.6188 0.3839 0.1233 0.046 Uiso 1 1 calc R U . . .
C55 C 0.6434(4) 0.4122(2) 0.1784(4) 0.045(3) Uani 1 1 d . . . . .
C56 C 0.7227(4) 0.4292(3) 0.1233(5) 0.057(4) Uani 1 1 d . . . . .
C57 C 0.3580(4) 0.3442(2) 0.2464(4) 0.046(3) Uani 1 1 d . . . . .
C58 C 0.3313(3) 0.3607(2) 0.2035(4) 0.042(3) Uani 1 1 d . . . . .
C59 C 0.3375(4) 0.3614(2) 0.1620(5) 0.058(4) Uani 1 1 d . . . . .
H59 H 0.3572 0.3495 0.1613 0.070 Uiso 1 1 calc R U . . .
C60 C 0.3163(4) 0.3783(3) 0.1240(4) 0.055(4) Uani 1 1 d . . . . .
H60 H 0.3207 0.3779 0.0966 0.065 Uiso 1 1 calc R U . . .
C61 C 0.2870(3) 0.3968(2) 0.1246(4) 0.042(3) Uani 1 1 d . . . . .
C62 C 0.2787(4) 0.3962(2) 0.1646(4) 0.048(3) Uani 1 1 d . . . . .
H62 H 0.2585 0.4079 0.1646 0.057 Uiso 1 1 calc R U . . .
C63 C 0.3012(3) 0.3782(2) 0.2041(4) 0.046(3) Uani 1 1 d . . . . .
H63 H 0.2962 0.3776 0.2311 0.055 Uiso 1 1 calc R U . . .
C64 C 0.2645(4) 0.4163(2) 0.0837(4) 0.049(3) Uani 1 1 d . . . . .
C65 C 0.2559(4) 0.4082(2) 0.0360(4) 0.046(3) Uani 1 1 d . . . . .
H65 H 0.2625 0.3898 0.0307 0.055 Uiso 1 1 calc R U . . .
C66 C 0.2379(4) 0.4266(2) -0.0031(4) 0.047(3) Uani 1 1 d . . . . .
C67 C 0.2265(3) 0.4530(2) 0.0047(4) 0.042(3) Uani 1 1 d . . . . .
H67 H 0.2134 0.4656 -0.0218 0.051 Uiso 1 1 calc R U . . .
C68 C 0.2345(3) 0.4609(2) 0.0516(4) 0.038(3) Uani 1 1 d . . . . .
C69 C 0.2526(3) 0.4419(3) 0.0905(4) 0.049(3) Uani 1 1 d . . . . .
H69 H 0.2565 0.4469 0.1218 0.059 Uiso 1 1 calc R U . . .
C70 C 0.2312(3) 0.4178(2) -0.0522(4) 0.047(3) Uani 1 1 d . . . . .
C71 C 0.2190(3) 0.3899(2) -0.0671(4) 0.041(3) Uani 1 1 d . . . . .
H71 H 0.2134 0.3776 -0.0473 0.049 Uiso 1 1 calc R U . . .
C72 C 0.2154(3) 0.3810(2) -0.1108(4) 0.040(3) Uani 1 1 d . . . . .
H72 H 0.2077 0.3623 -0.1210 0.048 Uiso 1 1 calc R U . . .
C73 C 0.2229(4) 0.3989(2) -0.1401(4) 0.047(3) Uani 1 1 d . . . . .
C74 C 0.2353(4) 0.4255(2) -0.1247(4) 0.048(3) Uani 1 1 d . . . . .
H74 H 0.2411 0.4377 -0.1444 0.058 Uiso 1 1 calc R U . . .
C75 C 0.2394(4) 0.4348(2) -0.0804(4) 0.049(3) Uani 1 1 d . . . . .
H75 H 0.2480 0.4534 -0.0701 0.059 Uiso 1 1 calc R U . . .
C76 C 0.2187(4) 0.3897(3) -0.1871(4) 0.050(3) Uani 1 1 d . . . . .
C77 C 0.2258(4) 0.4890(2) 0.0609(4) 0.051(3) Uani 1 1 d . . . . .
C78 C 0.2048(3) 0.5330(3) 0.0504(4) 0.047(3) Uani 1 1 d . . . . .
C79 C 0.1920(4) 0.5592(2) 0.0350(5) 0.055(4) Uani 1 1 d . . . . .
H79 H 0.1844 0.5648 0.0026 0.066 Uiso 1 1 calc R U . . .
C80 C 0.1903(4) 0.5775(2) 0.0682(4) 0.058(4) Uani 1 1 d . . . . .
H80 H 0.1805 0.5958 0.0580 0.069 Uiso 1 1 calc R U . . .
C81 C 0.2028(4) 0.5697(2) 0.1165(4) 0.047(3) Uani 1 1 d . U . . .
C82 C 0.2178(4) 0.5419(2) 0.1332(4) 0.051(3) Uani 1 1 d . . . . .
H82 H 0.2262 0.5362 0.1658 0.062 Uiso 1 1 calc R U . . .
C83 C 0.2193(3) 0.5239(2) 0.0993(4) 0.036(3) Uani 1 1 d . . . . .
C84 C 0.2008(4) 0.5891(2) 0.1518(5) 0.055(4) Uani 1 1 d . . . . .
C85 C 0.4200(4) 0.3092(4) 0.4164(5) 0.066(4) Uani 1 1 d . . . . .
C86 C 0.4116(5) 0.3111(3) 0.4598(5) 0.073(4) Uani 1 1 d . . . . .
C87 C 0.4069(5) 0.2866(3) 0.4778(5) 0.068(4) Uani 1 1 d . . . . .
H87 H 0.4107 0.2692 0.4661 0.082 Uiso 1 1 calc R U . . .
C88 C 0.3958(5) 0.2883(3) 0.5161(5) 0.069(4) Uani 1 1 d . . . . .
C89B C 0.3924(5) 0.3138(4) 0.5324(6) 0.068(8) Uiso 0.83(5) 1 d . . . A 2
C90B C 0.3888(14) 0.3368(5) 0.5042(15) 0.024(12) Uiso 0.43(8) 1 d . . P A 2
C91 C 0.4102(5) 0.3364(3) 0.4781(6) 0.082(5) Uani 1 1 d . . . . .
H91A H 0.4226 0.3525 0.4736 0.098 Uiso 0.43(8) 1 calc R U P A 2
H91 H 0.4115 0.3528 0.4617 0.098 Uiso 0.57(8) 1 calc R U P A 1
C92 C 0.3770(4) 0.2802(3) 0.5706(5) 0.061(4) Uani 1 1 d . U . . .
C93 C 0.3607(4) 0.2660(3) 0.5980(5) 0.064(4) Uani 1 1 d . U . . .
C94 C 0.3602(5) 0.2369(3) 0.5996(6) 0.070(4) Uani 1 1 d . . . . .
H94 H 0.3709 0.2260 0.5832 0.084 Uiso 1 1 calc R U . . .
C95 C 0.3436(5) 0.2245(3) 0.6259(5) 0.067(4) Uani 1 1 d . . . . .
C96 C 0.3296(5) 0.2407(2) 0.6504(6) 0.072(4) Uani 1 1 d . . . . .
H96 H 0.3179 0.2316 0.6676 0.086 Uiso 1 1 calc R U . . .
C97 C 0.3313(5) 0.2694(3) 0.6514(5) 0.068(4) Uani 1 1 d . . . . .
C98 C 0.3490(5) 0.2810(2) 0.6248(5) 0.070(4) Uani 1 1 d . . . . .
H98 H 0.3527 0.3007 0.6260 0.084 Uiso 1 1 calc R U . . .
C99 C 0.3388(4) 0.1934(3) 0.6240(5) 0.058(4) Uani 1 1 d . . . . .
C100 C 0.3328(5) 0.1786(3) 0.5858(8) 0.095(6) Uani 1 1 d . . . . .
H100 H 0.3345 0.1876 0.5598 0.113 Uiso 1 1 calc R U . . .
C101 C 0.3239(5) 0.1499(3) 0.5814(6) 0.077(5) Uani 1 1 d . . . . .
H101 H 0.3181 0.1403 0.5522 0.092 Uiso 1 1 calc R U . . .
C102 C 0.3237(4) 0.1357(2) 0.6194(5) 0.053(3) Uani 1 1 d . . . . .
C103 C 0.3337(5) 0.1495(3) 0.6613(6) 0.083(5) Uani 1 1 d . . . . .
H103 H 0.3350 0.1393 0.6880 0.100 Uiso 1 1 calc R U . . .
C104 C 0.3426(5) 0.1792(3) 0.6675(5) 0.080(5) Uani 1 1 d . . . . .
H104 H 0.3503 0.1886 0.6974 0.096 Uiso 1 1 calc R U . . .
C105 C 0.3105(4) 0.1058(3) 0.6149(6) 0.062(4) Uani 1 1 d . . . . .
C106 C 0.3139(5) 0.2874(3) 0.6742(6) 0.071(5) Uani 1 1 d . . . . .
C107 C 0.2802(4) 0.2791(3) 0.6765(6) 0.076(5) Uani 1 1 d . . . . .
H107 H 0.2703 0.2608 0.6661 0.091 Uiso 1 1 calc R U . . .
C108 C 0.2598(6) 0.2963(3) 0.6932(6) 0.079(5) Uani 1 1 d . . . . .
H108 H 0.2363 0.2901 0.6936 0.094 Uiso 1 1 calc R U . . .
C109 C 0.2749(5) 0.3227(3) 0.7091(5) 0.063(4) Uani 1 1 d D . . . .
C110 C 0.3126(6) 0.3312(3) 0.7121(6) 0.083(5) Uani 1 1 d . . . . .
H110 H 0.3243 0.3486 0.7264 0.099 Uiso 1 1 calc R U . . .
C111 C 0.3309(5) 0.3140(3) 0.6943(6) 0.082(5) Uani 1 1 d . . . . .
H111 H 0.3551 0.3196 0.6953 0.099 Uiso 1 1 calc R U . . .
C112 C 0.2506(5) 0.3438(3) 0.7211(4) 0.066(4) Uani 1 1 d D U . . .
N4A N 0.3917(12) 0.3074(4) 0.5783(12) 0.038(9) Uiso 0.48(6) 1 d . . P A 1
C90A C 0.4067(13) 0.3393(5) 0.5236(14) 0.044(9) Uiso 0.57(8) 1 d . . P A 1
N3A N 0.3914(9) 0.2672(3) 0.5424(7) 0.043(6) Uiso 0.73(6) 1 d . . P A 1

loop_
_atom_site_aniso_label
_atom_site_aniso_U_11
_atom_site_aniso_U_22
_atom_site_aniso_U_33
_atom_site_aniso_U_23
_atom_site_aniso_U_13
_atom_site_aniso_U_12
In1 0.0536(6) 0.0252(5) 0.0604(6) 0.0017(4) 0.0414(5) 0.0026(4)
In2 0.0665(6) 0.0262(5) 0.0487(5) 0.0000(4) 0.0381(5) -0.0061(4)
In3 0.0681(6) 0.0395(5) 0.0538(6) -0.0084(4) 0.0481(5) -0.0091(4)
O3 0.079(6) 0.026(5) 0.071(6) 0.008(4) 0.062(5) 0.004(4)
O4 0.063(6) 0.066(6) 0.080(6) -0.012(5) 0.056(5) -0.014(5)
O5 0.069(6) 0.033(5) 0.057(6) 0.002(4) 0.015(5) -0.017(4)
O6 0.083(6) 0.021(4) 0.062(5) -0.003(4) 0.046(5) -0.009(4)
O7 0.085(7) 0.085(7) 0.060(6) -0.002(5) 0.056(5) 0.009(6)
O8 0.172(12) 0.048(7) 0.100(8) 0.000(6) 0.094(9) 0.012(7)
O9 0.119(8) 0.019(5) 0.073(6) 0.001(4) 0.065(6) 0.008(5)
O10 0.101(8) 0.030(5) 0.078(7) 0.013(5) 0.044(6) -0.001(5)
O11 0.118(9) 0.038(5) 0.106(8) -0.018(5) 0.090(7) 0.002(5)
O12 0.111(8) 0.056(6) 0.103(8) -0.021(6) 0.082(7) -0.012(6)
O14 0.056(5) 0.009(4) 0.085(6) 0.012(4) 0.054(5) 0.004(3)
O15 0.067(6) 0.042(5) 0.061(5) -0.006(4) 0.043(5) -0.022(5)
O16 0.077(5) 0.078(5) 0.039(4) -0.025(4) 0.049(4) -0.041(4)
O17 0.065(6) 0.031(5) 0.067(5) -0.010(4) 0.050(5) -0.009(4)
O18 0.077(5) 0.050(5) 0.093(6) 0.027(4) 0.077(5) 0.009(4)
O19 0.052(5) 0.027(4) 0.064(5) 0.007(4) 0.035(4) 0.014(4)
O20 0.080(6) 0.051(5) 0.060(6) 0.019(4) 0.055(5) 0.019(4)
O21 0.063(6) 0.052(5) 0.062(5) -0.003(4) 0.049(5) -0.008(4)
O22 0.073(6) 0.036(5) 0.063(5) -0.022(4) 0.047(5) -0.011(4)
O23 0.099(7) 0.034(5) 0.071(6) -0.005(4) 0.061(6) 0.007(5)
N1 0.061(7) 0.022(5) 0.069(7) -0.023(5) 0.048(6) -0.009(5)
N2 0.058(6) 0.019(5) 0.064(6) -0.006(4) 0.047(6) -0.006(5)
N5 0.052(6) 0.050(6) 0.050(6) -0.024(5) 0.042(5) -0.022(5)
N6 0.067(7) 0.040(6) 0.038(6) -0.008(5) 0.041(5) -0.009(5)
N7 0.059(6) 0.028(6) 0.054(7) -0.001(5) 0.037(5) 0.012(5)
N8 0.061(7) 0.031(6) 0.053(6) 0.004(5) 0.036(6) 0.011(5)
C2 0.061(8) 0.017(6) 0.063(8) -0.003(5) 0.047(7) -0.005(6)
C3 0.084(10) 0.048(8) 0.072(9) -0.001(7) 0.067(8) 0.007(7)
C4 0.071(9) 0.038(8) 0.105(11) -0.002(7) 0.071(9) -0.001(7)
C5 0.047(8) 0.031(7) 0.068(8) 0.005(6) 0.041(7) -0.007(6)
C6 0.077(9) 0.015(7) 0.067(8) 0.000(6) 0.052(8) -0.003(6)
C7 0.075(9) 0.026(8) 0.075(9) 0.016(6) 0.048(8) 0.005(6)
C8 0.056(8) 0.028(7) 0.054(8) 0.007(6) 0.036(7) -0.007(6)
C9 0.062(8) 0.019(6) 0.048(7) 0.002(5) 0.035(6) 0.003(6)
C10 0.039(7) 0.056(9) 0.059(8) -0.002(6) 0.039(7) -0.021(6)
C11 0.058(9) 0.024(7) 0.051(7) -0.008(5) 0.027(7) -0.001(6)
C12 0.057(8) 0.032(7) 0.082(9) 0.005(6) 0.053(8) 0.009(6)
C14 0.059(8) 0.024(6) 0.075(9) 0.010(6) 0.052(7) -0.006(6)
C15 0.057(8) 0.039(7) 0.034(6) -0.003(5) 0.029(6) -0.008(6)
C16 0.068(10) 0.022(7) 0.087(10) -0.001(6) 0.047(8) 0.004(6)
C17 0.051(6) 0.027(6) 0.061(6) -0.008(5) 0.039(5) 0.012(5)
C18 0.050(8) 0.034(7) 0.052(7) 0.005(5) 0.042(6) 0.014(6)
C19 0.072(9) 0.031(7) 0.044(7) -0.009(5) 0.040(7) -0.004(6)
C20 0.049(8) 0.033(7) 0.069(9) 0.004(6) 0.035(7) -0.002(6)
C21 0.071(10) 0.043(9) 0.050(8) -0.004(6) 0.036(7) 0.019(8)
C22 0.050(7) 0.014(6) 0.048(7) -0.007(5) 0.027(6) -0.012(5)
C23 0.059(8) 0.043(8) 0.056(8) 0.003(6) 0.040(7) -0.004(6)
C24 0.081(9) 0.024(7) 0.048(7) -0.007(5) 0.033(7) -0.016(6)
C25 0.040(7) 0.021(6) 0.046(7) 0.009(5) 0.028(6) 0.001(5)
C26 0.065(8) 0.033(7) 0.051(7) 0.001(6) 0.049(7) -0.017(6)
C27 0.066(8) 0.035(7) 0.049(7) -0.011(6) 0.043(7) -0.025(6)
C28 0.096(8) 0.016(5) 0.057(7) 0.017(5) 0.061(6) 0.013(5)
C30 0.060(8) 0.006(6) 0.043(7) -0.005(4) 0.034(6) -0.011(5)
C31 0.040(7) 0.014(6) 0.083(9) -0.002(6) 0.038(7) 0.002(5)
C32 0.056(9) 0.040(9) 0.075(9) -0.013(6) 0.042(8) -0.003(7)
C33 0.046(8) 0.043(8) 0.052(8) 0.000(6) 0.028(7) -0.016(6)
C34 0.048(7) 0.020(6) 0.053(7) 0.008(5) 0.029(6) 0.002(5)
C35 0.042(7) 0.038(8) 0.052(7) 0.007(5) 0.032(6) 0.016(6)
C36 0.061(8) 0.026(7) 0.061(8) -0.005(6) 0.038(7) -0.007(6)
C37 0.051(8) 0.052(8) 0.033(7) -0.001(5) 0.028(6) -0.001(6)
C38 0.048(8) 0.048(8) 0.032(7) 0.015(6) 0.021(6) 0.012(6)
C39 0.069(9) 0.053(8) 0.047(7) -0.009(6) 0.047(7) -0.002(7)
C40 0.021(6) 0.038(7) 0.047(7) 0.006(6) 0.017(6) 0.007(5)
C41 0.042(7) 0.062(8) 0.050(7) -0.007(6) 0.035(6) 0.002(6)
C42 0.060(8) 0.042(8) 0.045(8) -0.006(6) 0.042(7) -0.010(6)
C43 0.070(9) 0.018(6) 0.064(8) -0.008(6) 0.037(7) -0.006(6)
C44 0.069(9) 0.035(7) 0.041(7) 0.004(6) 0.032(7) 0.013(6)
C45 0.068(9) 0.037(8) 0.063(9) -0.024(6) 0.052(7) -0.018(6)
C46 0.061(9) 0.049(9) 0.067(9) -0.008(7) 0.037(8) -0.008(7)
C47 0.056(8) 0.060(9) 0.051(8) -0.010(7) 0.030(7) -0.017(7)
C48 0.035(7) 0.046(9) 0.095(11) -0.013(8) 0.047(8) 0.005(6)
C49 0.075(10) 0.027(7) 0.069(9) 0.023(7) 0.040(8) 0.007(7)
C50 0.079(9) 0.040(8) 0.049(8) -0.008(6) 0.043(7) -0.025(7)
C51 0.049(7) 0.052(8) 0.035(6) -0.009(6) 0.036(6) -0.018(6)
C52 0.078(10) 0.042(8) 0.056(8) -0.021(6) 0.044(8) -0.031(7)
C53 0.061(8) 0.058(8) 0.045(7) 0.001(6) 0.041(7) -0.003(7)
C54 0.039(7) 0.021(6) 0.054(8) -0.010(5) 0.021(6) -0.011(5)
C55 0.072(9) 0.042(7) 0.037(7) -0.011(6) 0.039(7) -0.026(7)
C56 0.074(10) 0.050(9) 0.073(10) 0.038(8) 0.057(9) 0.009(8)
C57 0.070(9) 0.010(6) 0.054(8) -0.008(5) 0.027(7) 0.005(6)
C58 0.045(7) 0.032(7) 0.049(8) -0.007(6) 0.024(6) -0.004(6)
C59 0.087(10) 0.029(7) 0.071(10) 0.002(7) 0.048(9) 0.013(7)
C60 0.086(10) 0.063(9) 0.032(7) -0.001(7) 0.042(7) 0.001(8)
C61 0.036(7) 0.032(7) 0.059(8) -0.007(6) 0.022(6) 0.005(5)
C62 0.078(9) 0.029(7) 0.057(8) -0.003(6) 0.048(8) 0.010(6)
C63 0.051(8) 0.046(8) 0.046(7) 0.007(6) 0.029(6) 0.015(6)
C64 0.072(9) 0.042(8) 0.048(8) 0.006(6) 0.040(7) 0.009(7)
C65 0.057(8) 0.030(7) 0.051(8) -0.012(6) 0.026(7) 0.011(6)
C66 0.073(9) 0.030(7) 0.039(7) -0.004(6) 0.027(7) 0.000(6)
C67 0.046(7) 0.032(7) 0.055(8) 0.013(6) 0.029(6) 0.011(5)
C68 0.056(8) 0.039(7) 0.042(7) 0.006(6) 0.041(6) 0.013(6)
C69 0.050(8) 0.066(9) 0.045(7) -0.001(7) 0.033(6) 0.023(7)
C70 0.044(7) 0.030(7) 0.058(8) -0.014(6) 0.018(6) -0.005(6)
C71 0.052(8) 0.032(7) 0.051(8) 0.018(6) 0.035(6) 0.005(6)
C72 0.054(8) 0.031(7) 0.047(7) -0.003(6) 0.032(6) -0.001(5)
C73 0.055(8) 0.046(8) 0.042(7) -0.007(6) 0.025(6) -0.015(6)
C74 0.098(10) 0.021(7) 0.049(8) -0.004(5) 0.054(7) -0.013(6)
C75 0.092(10) 0.020(6) 0.060(8) -0.013(6) 0.058(8) -0.026(6)
C76 0.046(8) 0.064(10) 0.048(8) -0.012(7) 0.029(7) 0.016(7)
C77 0.090(10) 0.029(7) 0.042(8) -0.010(6) 0.040(7) 0.002(7)
C78 0.041(7) 0.057(9) 0.057(8) 0.008(7) 0.034(7) 0.012(6)
C79 0.092(10) 0.028(8) 0.054(8) 0.012(6) 0.042(8) -0.005(7)
C80 0.108(11) 0.023(7) 0.046(8) 0.009(6) 0.040(8) 0.017(7)
C81 0.074(7) 0.044(6) 0.048(6) -0.010(5) 0.049(5) 0.014(5)
C82 0.090(10) 0.044(8) 0.049(8) 0.006(6) 0.057(8) 0.019(7)
C83 0.050(7) 0.032(7) 0.044(7) 0.005(5) 0.038(6) 0.021(5)
C84 0.046(8) 0.023(7) 0.118(12) 0.004(7) 0.058(8) 0.004(6)
C85 0.072(10) 0.085(12) 0.052(9) 0.031(9) 0.040(8) -0.014(9)
C86 0.111(13) 0.066(11) 0.079(10) -0.006(8) 0.074(10) 0.013(9)
C87 0.120(13) 0.027(8) 0.110(12) 0.004(7) 0.097(11) 0.026(7)
C88 0.103(12) 0.065(10) 0.082(10) -0.009(8) 0.079(10) -0.013(8)
C91 0.123(14) 0.068(11) 0.116(13) 0.020(9) 0.107(12) 0.000(9)
C92 0.082(7) 0.062(7) 0.066(7) 0.017(6) 0.058(6) -0.007(6)
C93 0.072(7) 0.041(7) 0.088(8) 0.004(6) 0.047(6) 0.021(6)
C94 0.102(12) 0.045(9) 0.106(12) -0.015(8) 0.085(10) -0.030(8)
C95 0.139(14) 0.033(8) 0.072(9) 0.002(7) 0.085(10) 0.006(8)
C96 0.116(13) 0.021(8) 0.125(13) 0.012(7) 0.095(11) 0.016(7)
C97 0.115(12) 0.044(9) 0.099(11) 0.005(7) 0.094(11) -0.004(8)
C98 0.125(13) 0.013(7) 0.090(10) -0.010(6) 0.066(10) 0.006(7)
C99 0.090(10) 0.038(8) 0.091(10) -0.012(7) 0.080(9) -0.011(7)
C100 0.121(14) 0.052(11) 0.180(19) 0.002(11) 0.128(15) 0.002(9)
C101 0.127(14) 0.038(9) 0.106(12) -0.024(8) 0.089(11) -0.021(8)
C102 0.085(10) 0.031(8) 0.057(8) -0.003(7) 0.046(8) -0.009(7)
C103 0.107(13) 0.067(11) 0.100(13) 0.030(10) 0.070(11) -0.018(9)
C104 0.160(16) 0.033(8) 0.071(10) -0.021(7) 0.074(11) -0.013(9)
C105 0.091(11) 0.023(8) 0.079(11) 0.005(8) 0.047(9) 0.007(7)
C106 0.105(12) 0.027(8) 0.140(14) -0.003(8) 0.105(11) 0.001(7)
C107 0.084(11) 0.052(9) 0.110(12) 0.020(9) 0.061(10) -0.014(8)
C108 0.157(16) 0.027(8) 0.106(12) -0.023(7) 0.107(12) -0.019(9)
C109 0.100(12) 0.033(8) 0.082(10) -0.013(7) 0.064(9) 0.021(8)
C110 0.170(17) 0.025(8) 0.109(12) -0.035(8) 0.112(13) -0.023(9)
C111 0.103(13) 0.079(12) 0.110(13) -0.016(10) 0.086(11) -0.010(9)
C112 0.099(8) 0.081(8) 0.037(6) -0.020(5) 0.047(6) -0.056(7)

loop_
_atom_type_symbol
_atom_type_description
_atom_type_scat_dispersion_real
_atom_type_scat_dispersion_imag
_atom_type_scat_source
C C 0.0033 0.0016 'International Tables Vol C Tables 4.2.6.8 and 6.1.1.4'
H H 0.0000 0.0000 'International Tables Vol C Tables 4.2.6.8 and 6.1.1.4'
N N 0.0061 0.0033 'International Tables Vol C Tables 4.2.6.8 and 6.1.1.4'
O O 0.0106 0.0060 'International Tables Vol C Tables 4.2.6.8 and 6.1.1.4'
In In -0.7276 1.3100 'International Tables Vol C Tables 4.2.6.8 and 6.1.1.4'

loop_
_geom_angle_atom_site_label_1
_geom_angle_atom_site_label_2
_geom_angle_atom_site_label_3
_geom_angle
_geom_angle_site_symmetry_1
_geom_angle_site_symmetry_3
O1 In1 O2 60.5(3) . .
O1 In1 O13 131.0(2) . .
O1 In1 O19 87.2(3) . .
O1 In1 O20 130.8(3) . .
O1 In1 C1 30.1(3) . .
O1 In1 C29 106.0(3) . .
O1 In1 C57 110.8(3) . .
O2 In1 O13 161.1(3) . .
O2 In1 C1 30.5(3) . .
O2 In1 C29 163.5(3) . .
O2 In1 C57 88.9(3) . .
O7 In1 O1 129.5(3) . .
O7 In1 O2 100.6(3) . .
O7 In1 O13 82.5(3) . .
O7 In1 O14 104.3(3) . .
O7 In1 O19 142.6(3) . .
O7 In1 O20 87.3(3) . .
O7 In1 C1 120.4(4) . .
O7 In1 C29 95.5(4) . .
O7 In1 C57 115.2(4) . .
O13 In1 C1 156.4(3) . .
O13 In1 C29 26.0(3) . .
O13 In1 C57 73.1(3) . .
O14 In1 O1 79.4(3) . .
O14 In1 O2 139.9(3) . .
O14 In1 O13 54.7(2) . .
O14 In1 O19 87.4(3) . .
O14 In1 O20 127.3(3) . .
O14 In1 C1 109.5(3) . .
O14 In1 C29 29.0(3) . .
O14 In1 C57 107.8(3) . .
O19 In1 O2 91.6(3) . .
O19 In1 O13 75.6(2) . .
O19 In1 O20 58.6(3) . .
O19 In1 C1 87.0(3) . .
O19 In1 C29 77.6(3) . .
O19 In1 C57 29.1(3) . .
O20 In1 O2 84.4(3) . .
O20 In1 O13 77.1(3) . .
O20 In1 C1 107.6(4) . .
O20 In1 C29 100.0(3) . .
O20 In1 C57 29.5(3) . .
C1 In1 C29 134.8(4) . .
C1 In1 C57 99.2(3) . .
C57 In1 C29 87.5(4) . .
O5 In2 C28 25.8(3) . .
O5 In2 C48 72.1(3) . 8_455
O5 In2 C56 156.7(4) . 3_445
O5 In2 C105 105.3(4) . 6
O6 In2 O5 53.4(3) . .
O6 In2 O9 112.4(3) . 6
O6 In2 O10 87.5(3) . 6
O6 In2 O15 81.6(3) . 3_445
O6 In2 O16 140.2(3) . 3_445
O6 In2 O17 124.7(3) . 8_455
O6 In2 O18 84.6(3) . 8_455
O6 In2 C28 28.6(3) . .
O6 In2 C48 105.9(3) . 8_455
O6 In2 C56 112.2(4) . 3_445
O6 In2 C105 104.2(4) . 6
O9 In2 O5 89.1(3) 6 .
O9 In2 O10 55.6(3) 6 6
O9 In2 O15 131.1(3) 6 3_445
O9 In2 O16 92.8(3) 6 3_445
O9 In2 O17 83.8(3) 6 8_455
O9 In2 C28 105.9(3) 6 .
O9 In2 C48 112.6(4) 6 8_455
O9 In2 C56 114.3(4) 6 3_445
O9 In2 C105 27.6(4) 6 6
O10 In2 O5 113.4(3) 6 .
O10 In2 C28 106.8(4) 6 .
O10 In2 C48 165.5(4) 6 8_455
O10 In2 C56 81.2(4) 6 3_445
O10 In2 C105 28.4(4) 6 6
O15 In2 O5 130.5(3) 3_445 .
O15 In2 O10 79.9(3) 3_445 6
O15 In2 O16 58.8(3) 3_445 3_445
O15 In2 O17 127.8(3) 3_445 8_455
O15 In2 C28 105.5(3) 3_445 .
O15 In2 C48 107.1(4) 3_445 8_455
O15 In2 C56 30.6(4) 3_445 3_445
O15 In2 C105 104.9(4) 3_445 6
O16 In2 O5 162.2(3) 3_445 .
O16 In2 O10 81.9(3) 3_445 6
O16 In2 O17 86.9(3) 3_445 8_455
O16 In2 C28 161.2(3) 3_445 .
O16 In2 C48 90.9(3) 3_445 8_455
O16 In2 C56 28.3(4) 3_445 3_445
O16 In2 C105 83.7(4) 3_445 6
O17 In2 O5 75.7(3) 8_455 .
O17 In2 O10 136.9(3) 8_455 6
O17 In2 C28 97.0(3) 8_455 .
O17 In2 C48 29.3(3) 8_455 8_455
O17 In2 C56 106.7(4) 8_455 3_445
O17 In2 C105 109.2(4) 8_455 6
O18 In2 O5 75.0(3) 8_455 .
O18 In2 O9 143.2(3) 8_455 6
O18 In2 O10 161.1(3) 8_455 6
O18 In2 O15 82.0(3) 8_455 3_445
O18 In2 O16 93.3(3) 8_455 3_445
O18 In2 O17 60.3(3) 8_455 8_455
O18 In2 C28 73.1(3) 8_455 .
O18 In2 C48 31.0(3) 8_455 8_455
O18 In2 C56 86.0(3) 8_455 3_445
O18 In2 C105 169.4(4) 8_455 6
C28 In2 C48 83.9(4) . 8_455
C56 In2 C28 134.9(4) 3_445 .
C56 In2 C48 98.4(4) 3_445 8_455
C56 In2 C105 95.9(4) 3_445 6
C105 In2 C28 111.9(4) 6 .
C105 In2 C48 138.6(5) 6 8_455
O3 In3 O12 138.0(3) 8_456 .
O3 In3 O22 80.6(3) 8_456 1_556
O3 In3 O23 84.8(3) 8_456 6_566
O3 In3 C21 28.0(3) 8_456 8_456
O3 In3 C76 103.8(3) 8_456 1_556
O3 In3 C84 105.0(3) 8_456 6_566
O3 In3 C112 109.5(4) 8_456 .
O4 In3 O3 58.2(3) 8_456 8_456
O4 In3 O12 163.3(3) 8_456 .
O4 In3 O22 78.8(3) 8_456 1_556
O4 In3 O23 94.8(3) 8_456 6_566
O4 In3 C21 30.3(4) 8_456 8_456
O4 In3 C76 77.0(3) 8_456 1_556
O4 In3 C84 88.6(3) 8_456 6_566
O4 In3 C112 167.7(4) 8_456 .
O11 In3 O3 82.6(4) . 8_456
O11 In3 O4 140.4(4) . 8_456
O11 In3 O12 56.3(3) . .
O11 In3 O21 121.5(4) . 1_556
O11 In3 O22 90.0(3) . 1_556
O11 In3 O23 86.7(3) . 6_566
O11 In3 C21 110.3(4) . 8_456
O11 In3 C76 110.0(4) . 1_556
O11 In3 C84 108.7(4) . 6_566
O11 In3 C112 27.5(3) . .
O12 In3 O22 105.5(3) . 1_556
O12 In3 C21 165.8(4) . 8_456
O12 In3 C76 98.8(3) . 1_556
O12 In3 C84 82.8(3) . 6_566
O12 In3 C112 28.8(4) . .
O21 In3 O3 127.8(3) 1_556 8_456
O21 In3 O4 83.4(3) 1_556 8_456
O21 In3 O12 85.7(3) 1_556 .
O21 In3 O22 56.5(3) 1_556 1_556
O21 In3 O23 136.4(3) 1_556 6_566
O21 In3 C21 107.0(4) 1_556 8_456
O21 In3 C76 27.7(3) 1_556 1_556
O21 In3 C84 108.2(4) 1_556 6_566
O21 In3 C112 106.2(4) 1_556 .
O22 In3 C21 77.5(3) 1_556 8_456
O22 In3 C76 29.1(3) 1_556 1_556
O22 In3 C84 160.9(3) 1_556 6_566
O22 In3 C112 99.9(3) 1_556 .
O23 In3 O12 84.4(3) 6_566 .
O23 In3 O22 165.3(3) 6_566 1_556
O23 In3 C21 90.2(3) 6_566 8_456
O23 In3 C76 161.9(4) 6_566 1_556
O23 In3 C84 28.4(3) 6_566 6_566
O23 In3 C112 83.5(3) 6_566 .
O24 In3 O3 128.1(3) 6_566 8_456
O24 In3 O4 85.7(3) 6_566 8_456
O24 In3 O11 127.6(3) 6_566 .
O24 In3 O12 79.4(3) 6_566 .
O24 In3 O21 75.9(3) 6_566 1_556
O24 In3 O22 131.1(3) 6_566 1_556
O24 In3 O23 60.6(3) 6_566 6_566
O24 In3 C21 109.4(3) 6_566 8_456
O24 In3 C76 102.3(4) 6_566 1_556
O24 In3 C84 32.3(3) 6_566 6_566
O24 In3 C112 103.8(4) 6_566 .
C21 In3 C76 90.4(4) 8_456 1_556
C84 In3 C21 98.7(4) 6_566 8_456
C84 In3 C76 133.9(4) 6_566 1_556
C112 In3 C21 137.4(4) . 8_456
C112 In3 C76 107.8(4) . 1_556
C112 In3 C84 95.4(4) . 6_566
C1 O1 In1 90.1(7) . .
C1 O2 In1 87.1(7) . .
C21 O3 In3 91.7(7) . 8
C21 O4 In3 90.1(8) . 8
C28 O5 In2 78.6(8) . .
C28 O6 In2 96.3(8) . .
C85 O7 In1 101.5(9) . .
C105 O9 In2 94.1(8) . 6_556
C105 O10 In2 84.2(8) . 6_556
C112 O11 In3 92.2(8) . .
C112 O12 In3 84.0(9) . .
C29 O13 In1 82.2(7) . .
C29 O14 In1 95.1(6) . .
C56 O15 In2 88.5(7) . 3
C56 O16 In2 90.8(7) . 3
C48 O17 In2 90.8(8) . 8_556
C48 O18 In2 93.7(6) . 8_556
C57 O19 In1 91.8(7) . .
C57 O20 In1 89.4(7) . .
C76 O21 In3 95.4(7) . 1_554
C76 O22 In3 87.4(7) . 1_554
C84 O23 In3 88.0(8) . 6_565
C84 O24 In3 89.6(6) . 6_565
C8 N1 C5 105.3(9) . .
C6 N2 H2 126.9 . .
C8 N2 H2 126.9 . .
C8 N2 C6 106.2(9) . .
C92 N3B C88 99(2) . .
C92 N4B C89B 106.1(15) . .
C49 N5 H5 128.4 . .
C49 N5 C50 103.3(9) . .
C50 N5 H5 128.4 . .
C49 N6 C55 105.2(9) . .
C77 N7 H7 128.1 . .
C77 N7 C83 103.8(9) . .
C83 N7 H7 128.1 . .
C78 N8 C77 107.0(9) . .
O1 C1 In1 59.8(6) . .
O1 C1 O2 121.7(11) . .
O1 C1 C2 119.5(10) . .
O2 C1 In1 62.4(6) . .
O2 C1 C2 118.8(11) . .
C2 C1 In1 173.9(8) . .
C3 C2 C1 121.1(10) . .
C7 C2 C1 117.5(10) . .
C7 C2 C3 121.4(10) . .
C2 C3 H3 119.3 . .
C4 C3 C2 121.4(10) . .
C4 C3 H3 119.3 . .
C3 C4 H4 122.8 . .
C5 C4 C3 114.4(11) . .
C5 C4 H4 122.8 . .
N1 C5 C6 106.2(9) . .
C4 C5 N1 129.5(10) . .
C4 C5 C6 124.2(11) . .
N2 C6 C5 108.6(9) . .
C7 C6 N2 129.5(11) . .
C7 C6 C5 121.8(11) . .
C2 C7 H7A 121.6 . .
C6 C7 C2 116.8(11) . .
C6 C7 H7A 121.6 . .
N1 C8 C9 124.1(10) . .
N2 C8 N1 113.7(10) . .
N2 C8 C9 122.0(10) . .
C10 C9 C8 119.0(10) . .
C14 C9 C8 120.0(10) . .
C14 C9 C10 121.0(10) . .
C9 C10 H10 121.2 . .
C11 C10 C9 117.6(10) . .
C11 C10 H10 121.2 . .
C10 C11 C22 117.6(10) . .
C12 C11 C10 119.3(10) . .
C12 C11 C22 123.1(10) . .
C11 C12 H12 117.4 . .
C11 C12 C13 125.2(11) . .
C13 C12 H12 117.4 . .
C12 C13 C14 115.0(10) . .
C12 C13 C15 121.7(10) . .
C14 C13 C15 123.1(10) . .
C9 C14 C13 121.8(10) . .
C9 C14 H14 119.1 . .
C13 C14 H14 119.1 . .
C16 C15 C13 122.2(10) . .
C16 C15 C20 116.2(11) . .
C20 C15 C13 121.6(11) . .
C15 C16 H16 117.8 . .
C17 C16 C15 124.5(11) . .
C17 C16 H16 117.8 . .
C16 C17 H17 120.2 . .
C16 C17 C18 119.6(10) . .
C18 C17 H17 120.2 . .
C17 C18 C21 120.8(10) . .
C19 C18 C17 118.2(10) . .
C19 C18 C21 121.0(11) . .
C18 C19 H19 119.6 . .
C18 C19 C20 120.7(11) . .
C20 C19 H19 119.6 . .
C15 C20 C19 120.5(11) . .
C15 C20 H20 119.7 . .
C19 C20 H20 119.7 . .
O3 C21 In3 60.4(7) . 8
O3 C21 O4 120.0(12) . .
O3 C21 C18 120.9(11) . .
O4 C21 In3 59.7(6) . 8
O4 C21 C18 118.5(12) . .
C18 C21 In3 169.7(8) . 8
C23 C22 C11 115.6(10) . .
C27 C22 C11 125.2(10) . .
C27 C22 C23 119.1(10) . .
C22 C23 H23 120.4 . .
C24 C23 C22 119.1(10) . .
C24 C23 H23 120.4 . .
C23 C24 H24 120.6 . .
C23 C24 C25 118.9(11) . .
C25 C24 H24 120.6 . .
C24 C25 C28 118.5(10) . .
C26 C25 C24 121.1(10) . .
C26 C25 C28 120.1(9) . .
C25 C26 H26 119.1 . .
C25 C26 C27 121.7(9) . .
C27 C26 H26 119.1 . .
C22 C27 C26 119.9(10) . .
C22 C27 H27 120.1 . .
C26 C27 H27 120.1 . .
O5 C28 In2 75.6(8) . .
O5 C28 O6 126.8(12) . .
O5 C28 C25 118.4(10) . .
O6 C28 In2 55.2(6) . .
O6 C28 C25 113.0(11) . .
C25 C28 In2 165.1(8) . .
O13 C29 In1 71.8(6) . .
O13 C29 O14 126.8(10) . .
O13 C29 C30 119.8(10) . .
O14 C29 In1 55.9(5) . .
O14 C29 C30 113.3(9) . .
C30 C29 In1 166.6(7) . .
C31 C30 C29 122.1(9) . .
C35 C30 C29 120.3(10) . .
C35 C30 C31 117.0(9) . .
C30 C31 H31 119.9 . .
C32 C31 C30 120.2(10) . .
C32 C31 H31 119.9 . .
C31 C32 H32 118.5 . .
C31 C32 C33 123.0(11) . .
C33 C32 H32 118.5 . .
C32 C33 C34 118.4(10) . .
C32 C33 C36 123.3(11) . .
C34 C33 C36 118.0(10) . .
C33 C34 H34 120.7 . .
C35 C34 C33 118.6(10) . .
C35 C34 H34 120.7 . .
C30 C35 C34 122.5(10) . .
C30 C35 H35 118.7 . .
C34 C35 H35 118.7 . .
C37 C36 C33 122.1(11) . .
C37 C36 C41 119.7(11) . .
C41 C36 C33 118.1(10) . .
C36 C37 H37 120.1 . .
C36 C37 C38 119.8(11) . .
C38 C37 H37 120.1 . .
C37 C38 C49 119.8(11) . .
C39 C38 C37 120.6(10) . .
C39 C38 C49 119.6(11) . .
C38 C39 H39 120.1 . .
C38 C39 C40 119.9(11) . .
C40 C39 H39 120.1 . .
C39 C40 C42 121.4(10) . .
C41 C40 C39 118.4(10) . .
C41 C40 C42 119.9(10) . .
C36 C41 H41 119.2 . .
C40 C41 C36 121.5(10) . .
C40 C41 H41 119.2 . .
C43 C42 C40 121.9(10) . .
C43 C42 C47 118.3(11) . .
C47 C42 C40 119.7(10) . .
C42 C43 H43 119.6 . .
C42 C43 C44 120.9(11) . .
C44 C43 H43 119.6 . .
C43 C44 H44 120.7 . .
C43 C44 C45 118.6(11) . .
C45 C44 H44 120.7 . .
C44 C45 C48 118.5(11) . .
C46 C45 C44 119.4(11) . .
C46 C45 C48 122.1(12) . .
C45 C46 H46 119.0 . .
C45 C46 C47 122.0(13) . .
C47 C46 H46 119.0 . .
C42 C47 H47 119.6 . .
C46 C47 C42 120.8(12) . .
C46 C47 H47 119.6 . .
O17 C48 In2 59.8(6) . 8_556
O17 C48 O18 115.0(11) . .
O17 C48 C45 123.3(13) . .
O18 C48 In2 55.2(6) . 8_556
O18 C48 C45 121.6(11) . .
C45 C48 In2 173.7(9) . 8_556
N5 C49 N6 113.2(11) . .
N5 C49 C38 123.5(12) . .
N6 C49 C38 123.2(11) . .
N5 C50 C51 126.7(10) . .
C55 C50 N5 113.0(10) . .
C55 C50 C51 120.0(11) . .
C50 C51 H51 122.0 . .
C52 C51 C50 116.0(10) . .
C52 C51 H51 122.0 . .
C51 C52 C53 122.5(11) . .
C51 C52 C56 121.0(11) . .
C53 C52 C56 116.4(11) . .
C52 C53 H53 119.8 . .
C54 C53 C52 120.3(11) . .
C54 C53 H53 119.8 . .
C53 C54 H54 121.5 . .
C53 C54 C55 117.0(10) . .
C55 C54 H54 121.5 . .
C50 C55 N6 105.2(9) . .
C50 C55 C54 124.0(10) . .
C54 C55 N6 130.6(10) . .
O15 C56 In2 60.9(5) . 3
O15 C56 C52 114.0(12) . .
O16 C56 In2 61.0(6) . 3
O16 C56 O15 121.6(10) . .
O16 C56 C52 124.3(13) . .
C52 C56 In2 174.4(11) . 3
O19 C57 In1 59.1(6) . .
O19 C57 O20 120.0(11) . .
O19 C57 C58 120.7(11) . .
O20 C57 In1 61.0(6) . .
O20 C57 C58 119.2(11) . .
C58 C57 In1 174.1(8) . .
C59 C58 C57 119.9(11) . .
C63 C58 C57 120.8(11) . .
C63 C58 C59 119.1(11) . .
C58 C59 H59 119.2 . .
C60 C59 C58 121.7(12) . .
C60 C59 H59 119.2 . .
C59 C60 H60 119.8 . .
C59 C60 C61 120.4(11) . .
C61 C60 H60 119.8 . .
C60 C61 C64 120.7(10) . .
C62 C61 C60 119.9(10) . .
C62 C61 C64 119.4(10) . .
C61 C62 H62 120.5 . .
C63 C62 C61 118.9(10) . .
C63 C62 H62 120.5 . .
C58 C63 H63 120.0 . .
C62 C63 C58 120.0(10) . .
C62 C63 H63 120.0 . .
C65 C64 C61 118.8(10) . .
C69 C64 C61 122.1(11) . .
C69 C64 C65 119.2(11) . .
C64 C65 H65 119.5 . .
C66 C65 C64 121.1(10) . .
C66 C65 H65 119.5 . .
C65 C66 C70 119.5(10) . .
C67 C66 C65 119.0(10) . .
C67 C66 C70 121.5(10) . .
C66 C67 H67 120.0 . .
C66 C67 C68 120.0(10) . .
C68 C67 H67 120.0 . .
C67 C68 C69 120.0(10) . .
C67 C68 C77 120.5(10) . .
C69 C68 C77 119.4(10) . .
C64 C69 C68 120.6(10) . .
C64 C69 H69 119.7 . .
C68 C69 H69 119.7 . .
C71 C70 C66 118.1(11) . .
C75 C70 C66 121.8(10) . .
C75 C70 C71 119.9(11) . .
C70 C71 H71 120.7 . .
C72 C71 C70 118.6(10) . .
C72 C71 H71 120.7 . .
C71 C72 H72 119.6 . .
C71 C72 C73 120.9(11) . .
C73 C72 H72 119.6 . .
C72 C73 C76 121.2(11) . .
C74 C73 C72 119.5(10) . .
C74 C73 C76 119.3(11) . .
C73 C74 H74 119.8 . .
C73 C74 C75 120.5(10) . .
C75 C74 H74 119.8 . .
C70 C75 C74 120.6(10) . .
C70 C75 H75 119.7 . .
C74 C75 H75 119.7 . .
O21 C76 In3 56.9(6) . 1_554
O21 C76 O22 119.5(10) . .
O21 C76 C73 121.1(12) . .
O22 C76 In3 63.5(6) . 1_554
O22 C76 C73 119.3(12) . .
C73 C76 In3 169.5(9) . 1_554
N7 C77 N8 112.7(9) . .
N7 C77 C68 121.4(10) . .
N8 C77 C68 125.8(10) . .
N8 C78 C83 104.6(10) . .
C79 C78 N8 131.6(11) . .
C79 C78 C83 123.8(11) . .
C78 C79 H79 121.3 . .
C78 C79 C80 117.3(11) . .
C80 C79 H79 121.3 . .
C79 C80 H80 119.1 . .
C79 C80 C81 121.8(11) . .
C81 C80 H80 119.1 . .
C80 C81 C82 120.4(10) . .
C80 C81 C84 121.9(11) . .
C82 C81 C84 117.7(10) . .
C81 C82 H82 121.7 . .
C83 C82 C81 116.7(10) . .
C83 C82 H82 121.7 . .
N7 C83 C78 111.9(9) . .
N7 C83 C82 128.2(10) . .
C82 C83 C78 119.7(10) . .
O23 C84 In3 63.5(7) . 6_565
O23 C84 O24 121.3(12) . .
O23 C84 C81 121.8(13) . .
O24 C84 In3 58.1(6) . 6_565
O24 C84 C81 116.5(10) . .
C81 C84 In3 174.6(10) . 6_565
O7 C85 C86 110.8(14) . .
O8 C85 O7 122.0(12) . .
O8 C85 C86 127.2(13) . .
C87 C86 C85 116.2(13) . .
C91 C86 C85 119.6(14) . .
C91 C86 C87 124.2(12) . .
C86 C87 H87 121.8 . .
C86 C87 C88 116.4(11) . .
C88 C87 H87 121.8 . .
C87 C88 N3B 129.0(16) . .
C89B C88 N3B 107.4(16) . .
C89B C88 C87 118.7(13) . .
N3A C88 C87 128.8(13) . .
C88 C89B N4B 104.2(14) . .
C88 C89B C90B 118.7(18) . .
C90B C89B N4B 127.9(19) . .
C89B C90B C91 117(2) . .
C86 C91 C90B 114.3(17) . .
C86 C91 H91A 122.8 . .
C86 C91 H91 119.2 . .
C86 C91 C90A 121.6(14) . .
C90B C91 H91A 122.8 . .
C90A C91 H91 119.2 . .
N3B C92 N4B 103.0(16) . .
N3B C92 C93 118.4(17) . .
N4B C92 C93 124.2(13) . .
N4A C92 C93 126.1(14) . .
N3A C92 C93 125.1(13) . .
N3A C92 N4A 106.4(13) . .
C94 C93 C92 120.6(12) . .
C98 C93 C92 119.2(13) . .
C98 C93 C94 120.1(13) . .
C93 C94 H94 121.1 . .
C95 C94 C93 117.8(13) . .
C95 C94 H94 121.1 . .
C94 C95 C99 118.9(11) . .
C96 C95 C94 120.2(12) . .
C96 C95 C99 120.8(11) . .
C95 C96 H96 118.3 . .
C95 C96 C97 123.4(12) . .
C97 C96 H96 118.3 . .
C96 C97 C98 114.4(11) . .
C96 C97 C106 124.8(11) . .
C98 C97 C106 120.6(11) . .
C93 C98 C97 123.8(12) . .
C93 C98 H98 118.1 . .
C97 C98 H98 118.1 . .
C100 C99 C95 122.7(13) . .
C100 C99 C104 119.3(13) . .
C104 C99 C95 118.0(11) . .
C99 C100 H100 118.4 . .
C99 C100 C101 123.1(16) . .
C101 C100 H100 118.4 . .
C100 C101 H101 120.0 . .
C102 C101 C100 120.0(14) . .
C102 C101 H101 120.0 . .
C101 C102 C105 122.0(12) . .
C103 C102 C101 119.0(12) . .
C103 C102 C105 118.9(12) . .
C102 C103 H103 118.4 . .
C102 C103 C104 123.1(13) . .
C104 C103 H103 118.4 . .
C99 C104 H104 122.6 . .
C103 C104 C99 114.8(12) . .
C103 C104 H104 122.6 . .
O9 C105 In2 58.3(7) . 6_556
O9 C105 O10 124.3(12) . .
O9 C105 C102 116.5(13) . .
O10 C105 In2 67.4(7) . 6_556
O10 C105 C102 119.2(13) . .
C102 C105 In2 167.8(11) . 6_556
C107 C106 C97 120.3(13) . .
C107 C106 C111 118.1(12) . .
C111 C106 C97 121.6(12) . .
C106 C107 H107 118.4 . .
C106 C107 C108 123.1(14) . .
C108 C107 H107 118.4 . .
C107 C108 H108 121.1 . .
C109 C108 C107 117.9(14) . .
C109 C108 H108 121.1 . .
C108 C109 C110 120.6(11) . .
C108 C109 C112 119.8(14) . .
C110 C109 C112 119.5(12) . .
C109 C110 H110 120.4 . .
C111 C110 C109 119.2(13) . .
C111 C110 H110 120.4 . .
C106 C111 H111 119.7 . .
C110 C111 C106 120.5(14) . .
C110 C111 H111 119.7 . .
O11 C112 In3 60.3(7) . .
O11 C112 O12 127.3(14) . .
O11 C112 C109 116.4(12) . .
O12 C112 In3 67.2(8) . .
O12 C112 C109 116.0(12) . .
C109 C112 In3 167.4(9) . .
C88 N3A C92 104.5(13) . .

loop_
_geom_bond_atom_site_label_1
_geom_bond_atom_site_label_2
_geom_bond_distance
_geom_bond_site_symmetry_2
In1 O1 2.229(7) .
In1 O2 2.289(9) .
In1 O7 2.145(8) .
In1 O13 2.510(7) .
In1 O14 2.176(7) .
In1 O19 2.235(8) .
In1 O20 2.279(8) .
In1 C1 2.580(12) .
In1 C29 2.617(11) .
In1 C57 2.605(12) .
In2 O5 2.583(9) .
In2 O6 2.159(8) .
In2 O9 2.221(8) 6
In2 O10 2.416(9) 6
In2 O15 2.264(8) 3_445
In2 O16 2.266(7) 3_445
In2 O17 2.286(8) 8_455
In2 O18 2.177(9) 8_455
In2 C28 2.615(12) .
In2 C48 2.644(13) 8_455
In2 C56 2.592(12) 3_445
In2 C105 2.604(13) 6
In3 O3 2.284(8) 8_456
In3 O4 2.267(8) 8_456
In3 O11 2.231(8) .
In3 O12 2.380(10) .
In3 O21 2.245(8) 1_556
In3 O22 2.390(8) 1_556
In3 O23 2.340(8) 6_566
In3 O24 2.219(8) 6_566
In3 C21 2.626(14) 8_456
In3 C76 2.669(12) 1_556
In3 C84 2.613(13) 6_566
In3 C112 2.567(15) .
O1 C1 1.294(13) .
O2 C1 1.313(14) .
O3 In3 2.284(8) 8
O3 C21 1.232(15) .
O4 In3 2.267(8) 8
O4 C21 1.324(15) .
O5 C28 1.162(13) .
O6 C28 1.258(13) .
O7 C85 1.300(16) .
O8 C85 1.222(18) .
O9 In2 2.221(8) 6_556
O9 C105 1.210(16) .
O10 In2 2.416(9) 6_556
O10 C105 1.245(16) .
O11 C112 1.186(15) .
O12 C112 1.244(15) .
O13 C29 1.157(12) .
O14 C29 1.273(12) .
O15 In2 2.264(8) 3
O15 C56 1.321(16) .
O16 In2 2.266(7) 3
O16 C56 1.227(16) .
O17 In2 2.286(8) 8_556
O17 C48 1.295(14) .
O18 In2 2.177(9) 8_556
O18 C48 1.366(16) .
O19 C57 1.269(14) .
O20 C57 1.284(14) .
O21 In3 2.245(8) 1_554
O21 C76 1.246(15) .
O22 In3 2.390(8) 1_554
O22 C76 1.298(15) .
O23 In3 2.340(8) 6_565
O23 C84 1.244(14) .
O24 In3 2.219(8) 6_565
O24 C84 1.395(16) .
N1 C5 1.405(14) .
N1 C8 1.354(14) .
N2 H2 0.8800 .
N2 C6 1.376(14) .
N2 C8 1.320(14) .
N3B C88 1.49(4) .
N3B C92 1.38(3) .
N4B C89B 1.42(2) .
N4B C92 1.39(2) .
N5 H5 0.8800 .
N5 C49 1.362(15) .
N5 C50 1.378(14) .
N6 C49 1.363(16) .
N6 C55 1.434(14) .
N7 H7 0.8800 .
N7 C77 1.355(14) .
N7 C83 1.370(13) .
N8 C77 1.384(15) .
N8 C78 1.381(15) .
C1 C2 1.492(16) .
C2 C3 1.439(17) .
C2 C7 1.401(16) .
C3 H3 0.9500 .
C3 C4 1.428(17) .
C4 H4 0.9500 .
C4 C5 1.387(16) .
C5 C6 1.407(16) .
C6 C7 1.374(16) .
C7 H7A 0.9500 .
C8 C9 1.503(16) .
C9 C10 1.422(15) .
C9 C14 1.378(15) .
C10 H10 0.9500 .
C10 C11 1.400(16) .
C11 C12 1.356(16) .
C11 C22 1.489(15) .
C12 H12 0.9500 .
C12 C13 1.399(16) .
C13 C14 1.403(16) .
C13 C15 1.435(16) .
C14 H14 0.9500 .
C15 C16 1.396(16) .
C15 C20 1.402(16) .
C16 H16 0.9500 .
C16 C17 1.298(16) .
C17 H17 0.9500 .
C17 C18 1.449(16) .
C18 C19 1.353(15) .
C18 C21 1.468(17) .
C19 H19 0.9500 .
C19 C20 1.404(16) .
C20 H20 0.9500 .
C21 In3 2.626(14) 8
C22 C23 1.428(15) .
C22 C27 1.351(15) .
C23 H23 0.9500 .
C23 C24 1.397(16) .
C24 H24 0.9500 .
C24 C25 1.397(16) .
C25 C26 1.304(15) .
C25 C28 1.587(16) .
C26 H26 0.9500 .
C26 C27 1.404(15) .
C27 H27 0.9500 .
C29 C30 1.551(15) .
C30 C31 1.407(15) .
C30 C35 1.370(14) .
C31 H31 0.9500 .
C31 C32 1.344(16) .
C32 H32 0.9500 .
C32 C33 1.350(16) .
C33 C34 1.407(16) .
C33 C36 1.493(16) .
C34 H34 0.9500 .
C34 C35 1.374(15) .
C35 H35 0.9500 .
C36 C37 1.366(15) .
C36 C41 1.419(16) .
C37 H37 0.9500 .
C37 C38 1.419(16) .
C38 C39 1.393(16) .
C38 C49 1.477(17) .
C39 H39 0.9500 .
C39 C40 1.419(15) .
C40 C41 1.387(15) .
C40 C42 1.461(16) .
C41 H41 0.9500 .
C42 C43 1.394(16) .
C42 C47 1.398(16) .
C43 H43 0.9500 .
C43 C44 1.397(16) .
C44 H44 0.9500 .
C44 C45 1.440(16) .
C45 C46 1.335(17) .
C45 C48 1.449(17) .
C46 H46 0.9500 .
C46 C47 1.378(17) .
C47 H47 0.9500 .
C48 In2 2.644(13) 8_556
C50 C51 1.399(15) .
C50 C55 1.355(16) .
C51 H51 0.9500 .
C51 C52 1.389(15) .
C52 C53 1.390(16) .
C52 C56 1.528(17) .
C53 H53 0.9500 .
C53 C54 1.362(15) .
C54 H54 0.9500 .
C54 C55 1.372(15) .
C56 In2 2.592(12) 3
C57 C58 1.467(16) .
C58 C59 1.429(17) .
C58 C63 1.424(16) .
C59 H59 0.9500 .
C59 C60 1.340(17) .
C60 H60 0.9500 .
C60 C61 1.432(17) .
C61 C62 1.430(16) .
C61 C64 1.480(16) .
C62 H62 0.9500 .
C62 C63 1.413(16) .
C63 H63 0.9500 .
C64 C65 1.419(16) .
C64 C69 1.360(16) .
C65 H65 0.9500 .
C65 C66 1.395(16) .
C66 C67 1.394(16) .
C66 C70 1.492(16) .
C67 H67 0.9500 .
C67 C68 1.400(15) .
C68 C69 1.410(16) .
C68 C77 1.448(16) .
C69 H69 0.9500 .
C70 C71 1.421(15) .
C70 C75 1.344(16) .
C71 H71 0.9500 .
C71 C72 1.375(15) .
C72 H72 0.9500 .
C72 C73 1.384(16) .
C73 C74 1.361(15) .
C73 C76 1.470(16) .
C74 H74 0.9500 .
C74 C75 1.393(15) .
C75 H75 0.9500 .
C76 In3 2.668(12) 1_554
C78 C79 1.349(16) .
C78 C83 1.420(16) .
C79 H79 0.9500 .
C79 C80 1.386(17) .
C80 H80 0.9500 .
C80 C81 1.400(16) .
C81 C82 1.444(16) .
C81 C84 1.475(17) .
C82 H82 0.9500 .
C82 C83 1.391(15) .
C84 In3 2.613(13) 6_565
C85 C86 1.540(19) .
C86 C87 1.353(19) .
C86 C91 1.35(2) .
C87 H87 0.9500 .
C87 C88 1.451(17) .
C88 C89B 1.35(2) .
C88 N3A 1.366(18) .
C89B C90B 1.38(3) .
C90B C91 1.40(3) .
C91 H91A 0.9500 .
C91 H91 0.9500 .
C91 C90A 1.50(3) .
C92 C93 1.446(18) .
C92 N4A 1.39(2) .
C92 N3A 1.391(19) .
C93 C94 1.397(18) .
C93 C98 1.334(18) .
C94 H94 0.9500 .
C94 C95 1.389(17) .
C95 C96 1.366(17) .
C95 C99 1.500(18) .
C96 H96 0.9500 .
C96 C97 1.378(17) .
C97 C98 1.411(18) .
C97 C106 1.469(17) .
C98 H98 0.9500 .
C99 C100 1.31(2) .
C99 C104 1.467(19) .
C100 H100 0.9500 .
C100 C101 1.408(19) .
C101 H101 0.9500 .
C101 C102 1.372(18) .
C102 C103 1.35(2) .
C102 C105 1.504(18) .
C103 H103 0.9500 .
C103 C104 1.457(19) .
C104 H104 0.9500 .
C105 In2 2.604(13) 6_556
C106 C107 1.375(18) .
C106 C111 1.43(2) .
C107 H107 0.9500 .
C107 C108 1.40(2) .
C108 H108 0.9500 .
C108 C109 1.379(18) .
C109 C110 1.45(2) .
C109 C112 1.538(14) .
C110 H110 0.9500 .
C110 C111 1.360(19) .
C111 H111 0.9500 .
